data_2232796
loop_
_publ_author_name
'Norlidah, M. N.'
'Yazid, M. Y.'
'bin Shawkataly, Omar'
'Rosli, Mohd Mustaqim'
'Fun, Hoong-Kun'

_publ_section_title
;
 <i>trans</i>-Tetracarbonylbis[tris(3-fluorophenyl)phosphane]chromium(0)
;
_journal_coeditor_code IS2790
_journal_issue 12
_journal_name_full 'Acta Crystallographica Section E'
_journal_page_first m1652
_journal_page_last m1653
_journal_paper_doi 10.1107/S1600536811045284
_journal_volume 67
_journal_year 2011
_chemical_formula_iupac '[Cr (C18 H12 F3 P)2 (C O)4]'
_chemical_formula_moiety 'C40 H24 Cr F6 O4 P2'
_chemical_formula_sum 'C40 H24 Cr F6 O4 P2'
_chemical_formula_weight 796.53
_chemical_name_systematic
;
<i>trans</i>-Tetracarbonylbis[tris(3-fluorophenyl)phosphane]chromium(0)
;
_space_group_IT_number 14
_symmetry_cell_setting monoclinic
_symmetry_space_group_name_Hall '-P 2ybc'
_symmetry_space_group_name_H-M 'P 1 21/c 1'
_atom_sites_solution_hydrogens geom
_atom_sites_solution_primary direct
_atom_sites_solution_secondary difmap
_audit_creation_method SHELXL-97
_cell_angle_alpha 90.00
_cell_angle_beta 90.4480(10)
_cell_angle_gamma 90.00
_cell_formula_units_Z 4
_cell_length_a 12.1675(2)
_cell_length_b 18.5362(3)
_cell_length_c 15.4084(2)
_cell_measurement_reflns_used 9990
_cell_measurement_temperature 100.0(10)
_cell_measurement_theta_max 33.40
_cell_measurement_theta_min 2.39
_cell_volume 3475.09(9)
_computing_cell_refinement 'SAINT (Bruker, 2009)'
_computing_data_collection 'APEX2 (Bruker, 2009)'
_computing_data_reduction 'SAINT (Bruker, 2009)'
_computing_molecular_graphics 'SHELXTL (Sheldrick, 2008)'
_computing_publication_material
;
SHELXTL (Sheldrick, 2008) and PLATON (Spek, 2009)
;
_computing_structure_refinement 'SHELXTL (Sheldrick, 2008)'
_computing_structure_solution 'SHELXTL (Sheldrick, 2008)'
_diffrn_ambient_temperature 100.0(10)
_diffrn_measured_fraction_theta_full 0.996
_diffrn_measured_fraction_theta_max 0.996
_diffrn_measurement_device_type
;
Bruker SMART APEXII CCD area-detector
;
_diffrn_measurement_method '\f and \w scans'
_diffrn_radiation_monochromator graphite
_diffrn_radiation_source 'fine-focus sealed tube'
_diffrn_radiation_type MoK\a
_diffrn_radiation_wavelength 0.71073
_diffrn_reflns_av_R_equivalents 0.0538
_diffrn_reflns_av_sigmaI/netI 0.0342
_diffrn_reflns_limit_h_max 18
_diffrn_reflns_limit_h_min -19
_diffrn_reflns_limit_k_max 29
_diffrn_reflns_limit_k_min -29
_diffrn_reflns_limit_l_max 22
_diffrn_reflns_limit_l_min -24
_diffrn_reflns_number 104037
_diffrn_reflns_theta_full 33.99
_diffrn_reflns_theta_max 33.99
_diffrn_reflns_theta_min 1.67
_diffrn_standards_number 0
_exptl_absorpt_coefficient_mu 0.497
_exptl_absorpt_correction_T_max 0.9120
_exptl_absorpt_correction_T_min 0.8805
_exptl_absorpt_correction_type multi-scan
_exptl_absorpt_process_details '(<i>SADABS</i>; Bruker, 2009)'
_exptl_crystal_colour yellow
_exptl_crystal_density_diffrn 1.522
_exptl_crystal_density_method 'not measured'
_exptl_crystal_description block
_exptl_crystal_F_000 1616
_exptl_crystal_size_max 0.26
_exptl_crystal_size_mid 0.25
_exptl_crystal_size_min 0.19
_refine_diff_density_max 1.191
_refine_diff_density_min -1.408
_refine_ls_extinction_method none
_refine_ls_goodness_of_fit_ref 1.211
_refine_ls_hydrogen_treatment constr
_refine_ls_matrix_type full
_refine_ls_number_parameters 528
_refine_ls_number_reflns 14097
_refine_ls_number_restraints 4
_refine_ls_restrained_S_all 1.218
_refine_ls_R_factor_all 0.0877
_refine_ls_R_factor_gt 0.0556
_refine_ls_shift/su_max 0.000
_refine_ls_shift/su_mean 0.000
_refine_ls_structure_factor_coef Fsqd
_refine_ls_weighting_details 'calc w=1/[\s^2^(Fo^2^)+(0.0410P)^2^+2.0091P] where P=(Fo^2^+2Fc^2^)/3'
_refine_ls_weighting_scheme calc
_refine_ls_wR_factor_gt 0.1251
_refine_ls_wR_factor_ref 0.1388
_reflns_number_gt 9496
_reflns_number_total 14097
_reflns_threshold_expression I>2\s(I)
_cod_data_source_file is2790.cif
_cod_data_source_block I
_cod_original_sg_symbol_H-M 'P 21/c'
_cod_database_code 2232796
_cod_database_fobs_code 2232796

loop_
_symmetry_equiv_pos_as_xyz
'x, y, z'
'-x, y+1/2, -z+1/2'
'-x, -y, -z'
'x, -y-1/2, z-1/2'

loop_
_atom_site_type_symbol
_atom_site_label
_atom_site_fract_x
_atom_site_fract_y
_atom_site_fract_z
_atom_site_U_iso_or_equiv
_atom_site_adp_type
_atom_site_calc_flag
_atom_site_refinement_flags
_atom_site_occupancy
_atom_site_symmetry_multiplicity
_atom_site_disorder_assembly
_atom_site_disorder_group
Cr Cr1 0.24363(2) 0.212464(14) 0.238820(18) 0.01984(6) Uani d . 1 1 . .
P P1 0.42089(4) 0.20679(2) 0.29728(3) 0.02068(9) Uani d . 1 1 . .
P P2 0.06713(4) 0.20669(2) 0.17916(3) 0.02217(9) Uani d . 1 1 . .
F F1 0.40001(11) 0.43367(7) 0.47940(9) 0.0403(4) Uani d P 0.944(3) 1 A 1
F F1X 0.7317(4) 0.3942(11) 0.3182(13) 0.032(6) Uiso d PD 0.056(3) 1 A 2
F F2 0.66968(14) 0.20076(10) 0.02992(11) 0.0356(5) Uani d P 0.702(4) 1 B 1
F F2X 0.6755(4) -0.00403(16) 0.1916(3) 0.0491(15) Uani d PD 0.298(4) 1 B 2
F F3 0.30991(17) 0.03694(11) 0.54658(15) 0.0689(8) Uani d P 0.829(4) 1 C 1
F F3X 0.6380(7) 0.1297(5) 0.5745(5) 0.049(3) Uani d P 0.171(4) 1 C 2
F F4 0.1674(2) 0.03788(14) -0.07513(17) 0.0515(9) Uani d P 0.567(4) 1 D 1
F F4X -0.1622(2) 0.13733(19) -0.0959(2) 0.0514(11) Uani d PD 0.433(4) 1 D 2
F F5 0.0764(2) 0.44328(14) 0.02129(18) 0.0500(8) Uani d P 0.545(4) 1 E 1
F F5X -0.2518(2) 0.39483(15) 0.16862(18) 0.0355(8) Uani d P 0.455(4) 1 E 2
F F6 -0.17803(11) 0.19241(8) 0.44892(9) 0.0413(5) Uani d P 0.920(4) 1 F 1
F F6X -0.175(2) -0.0154(6) 0.2925(19) 0.090(10) Uiso d PD 0.080(4) 1 F 2
O O1 0.24251(14) 0.37600(8) 0.24574(11) 0.0428(4) Uani d . 1 1 . .
O O2 0.33543(13) 0.23794(10) 0.05910(10) 0.0415(4) Uani d . 1 1 . .
O O3 0.14885(12) 0.22402(10) 0.41964(10) 0.0409(4) Uani d . 1 1 . .
O O4 0.24657(14) 0.04846(8) 0.23311(13) 0.0494(4) Uani d . 1 1 . .
C C1 0.48190(14) 0.29334(9) 0.33036(11) 0.0208(3) Uani d . 1 1 . .
C C2 0.41993(15) 0.33288(9) 0.38965(11) 0.0234(3) Uani d . 1 1 A .
H H2A 0.3509 0.3154 0.4090 0.028 Uiso calc R 1 1 . .
C C3 0.46066(16) 0.39758(10) 0.41947(12) 0.0278(4) Uani d . 1 1 . .
H H3A 0.4192 0.4233 0.4613 0.033 Uiso calc PR 0.056(3) 1 A 2
C C4 0.55815(17) 0.42703(10) 0.39197(13) 0.0310(4) Uani d . 1 1 A .
H H4A 0.5826 0.4727 0.4124 0.037 Uiso calc R 1 1 . .
C C5 0.61897(17) 0.38759(11) 0.33359(13) 0.0320(4) Uani d D 1 1 . .
H H5A 0.6870 0.4063 0.3136 0.038 Uiso calc PR 0.944(3) 1 A 1
C C6 0.58257(16) 0.32087(11) 0.30334(13) 0.0289(4) Uani d . 1 1 A .
H H6A 0.6265 0.2940 0.2642 0.035 Uiso calc R 1 1 . .
C C7 0.52277(14) 0.16517(10) 0.22598(12) 0.0252(3) Uani d . 1 1 . .
C C8 0.55869(15) 0.20189(11) 0.15205(13) 0.0282(4) Uani d . 1 1 B .
H H8A 0.5341 0.2495 0.1401 0.034 Uiso calc R 1 1 . .
C C9 0.63082(16) 0.16734(13) 0.09669(14) 0.0350(5) Uani d . 1 1 . .
H H9A 0.6565 0.1929 0.0474 0.042 Uiso calc PR 0.298(4) 1 B 2
C C10 0.66706(16) 0.09799(13) 0.10953(15) 0.0382(5) Uani d . 1 1 B .
H H10A 0.7160 0.0752 0.0704 0.046 Uiso calc R 1 1 . .
C C11 0.62923(18) 0.06403(12) 0.18087(15) 0.0403(5) Uani d D 1 1 . .
H H11A 0.6528 0.0159 0.1909 0.048 Uiso calc PR 0.702(4) 1 B 1
C C12 0.55879(16) 0.09447(11) 0.24012(14) 0.0307(4) Uani d . 1 1 B .
H H12A 0.5353 0.0680 0.2894 0.037 Uiso calc R 1 1 . .
C C13 0.44428(16) 0.15630(9) 0.39854(13) 0.0264(3) Uani d . 1 1 . .
C C14 0.36388(19) 0.11232(11) 0.43427(15) 0.0359(4) Uani d . 1 1 C .
H H14A 0.2953 0.1054 0.4055 0.043 Uiso calc R 1 1 . .
C C15 0.3861(2) 0.07881(13) 0.51269(18) 0.0488(6) Uani d . 1 1 . .
H H15A 0.3306 0.0493 0.5373 0.059 Uiso calc PR 0.171(4) 1 C 2
C C16 0.4836(3) 0.08589(13) 0.55666(17) 0.0506(6) Uani d . 1 1 C .
H H16A 0.4959 0.0622 0.6106 0.061 Uiso calc R 1 1 . .
C C17 0.5632(2) 0.12834(12) 0.52011(16) 0.0440(6) Uani d . 1 1 . .
H H17A 0.6321 0.1335 0.5488 0.053 Uiso calc PR 0.829(4) 1 C 1
C C18 0.54504(17) 0.16367(11) 0.44241(14) 0.0322(4) Uani d . 1 1 C .
H H18A 0.6011 0.1931 0.4186 0.039 Uiso calc R 1 1 . .
C C19 0.04474(16) 0.15870(10) 0.07525(13) 0.0286(4) Uani d . 1 1 . .
C C20 0.12532(19) 0.11578(11) 0.03810(15) 0.0370(5) Uani d . 1 1 D .
H H20A 0.1944 0.1095 0.0662 0.044 Uiso calc R 1 1 . .
C C21 0.1035(3) 0.08208(13) -0.04079(17) 0.0517(7) Uani d . 1 1 . .
H H21A 0.1588 0.0526 -0.0657 0.062 Uiso calc PR 0.433(4) 1 D 2
C C22 0.0051(3) 0.08976(12) -0.08393(17) 0.0535(7) Uani d . 1 1 D .
H H22A -0.0094 0.0672 -0.1382 0.064 Uiso calc R 1 1 . .
C C23 -0.0688(2) 0.13127(13) -0.04406(16) 0.0501(6) Uani d D 1 1 . .
H H23A -0.1379 0.1366 -0.0725 0.060 Uiso calc PR 0.567(4) 1 D 1
C C24 -0.05633(18) 0.16659(11) 0.03242(14) 0.0349(4) Uani d . 1 1 D .
H H24A -0.1135 0.1953 0.0558 0.042 Uiso calc R 1 1 . .
C C25 0.00110(14) 0.29297(9) 0.15190(11) 0.0224(3) Uani d . 1 1 . .
C C26 0.06208(15) 0.34021(10) 0.10104(12) 0.0269(4) Uani d . 1 1 E .
H H26A 0.1337 0.3271 0.0826 0.032 Uiso calc R 1 1 . .
C C27 0.01821(18) 0.40595(12) 0.07759(13) 0.0333(4) Uani d . 1 1 . .
H H27A 0.0604 0.4373 0.0422 0.040 Uiso calc PR 0.455(4) 1 E 2
C C28 -0.08477(18) 0.42789(11) 0.10357(13) 0.0327(4) Uani d . 1 1 E .
H H28A -0.1129 0.4740 0.0884 0.039 Uiso calc R 1 1 . .
C C29 -0.14483(17) 0.38031(12) 0.15219(14) 0.0336(4) Uani d . 1 1 . .
H H29A -0.2165 0.3939 0.1699 0.040 Uiso calc PR 0.545(4) 1 E 1
C C30 -0.10467(16) 0.31307(11) 0.17641(14) 0.0307(4) Uani d . 1 1 E .
H H30A -0.1488 0.2811 0.2094 0.037 Uiso calc R 1 1 . .
C C31 -0.03148(15) 0.16095(10) 0.24952(13) 0.0270(4) Uani d . 1 1 . .
C C32 -0.07029(15) 0.19584(11) 0.32351(13) 0.0292(4) Uani d . 1 1 F .
H H32A -0.0506 0.2445 0.3355 0.035 Uiso calc R 1 1 . .
C C33 -0.13789(16) 0.15805(12) 0.37881(14) 0.0347(4) Uani d . 1 1 . .
H H33A -0.1658 0.1823 0.4283 0.042 Uiso calc PR 0.080(4) 1 F 2
C C34 -0.16684(18) 0.08738(13) 0.36618(17) 0.0428(6) Uani d . 1 1 F .
H H34A -0.2132 0.0630 0.4059 0.051 Uiso calc R 1 1 . .
C C35 -0.12655(19) 0.05288(12) 0.29403(17) 0.0433(6) Uani d D 1 1 . .
H H35A -0.1445 0.0037 0.2842 0.052 Uiso calc PR 0.920(4) 1 F 1
C C36 -0.06001(17) 0.08897(11) 0.23521(15) 0.0344(4) Uani d . 1 1 F .
H H36A -0.0340 0.0646 0.1852 0.041 Uiso calc R 1 1 . .
C C37 0.24234(15) 0.31430(10) 0.24311(12) 0.0264(3) Uani d . 1 1 . .
C C38 0.30195(15) 0.22475(11) 0.12700(13) 0.0278(4) Uani d . 1 1 . .
C C39 0.18387(15) 0.21704(10) 0.35137(13) 0.0270(4) Uani d . 1 1 . .
C C40 0.24578(16) 0.11064(10) 0.23508(14) 0.0309(4) Uani d . 1 1 . .

loop_
_atom_site_aniso_label
_atom_site_aniso_U_11
_atom_site_aniso_U_22
_atom_site_aniso_U_33
_atom_site_aniso_U_12
_atom_site_aniso_U_13
_atom_site_aniso_U_23
Cr1 0.01851(12) 0.01680(11) 0.02425(13) -0.00013(10) 0.00279(9) -0.00305(10)
P1 0.01922(19) 0.01744(18) 0.0254(2) 0.00003(15) 0.00260(15) -0.00167(15)
P2 0.0202(2) 0.01820(19) 0.0281(2) -0.00114(15) 0.00099(16) -0.00416(16)
F1 0.0426(8) 0.0379(7) 0.0403(8) 0.0025(6) 0.0016(6) -0.0207(6)
F2 0.0316(9) 0.0462(11) 0.0292(9) 0.0083(7) 0.0095(7) -0.0004(7)
F2X 0.047(3) 0.046(3) 0.055(3) 0.008(2) -0.010(2) -0.020(2)
F3 0.0667(14) 0.0577(13) 0.0826(15) -0.0146(10) 0.0198(11) 0.0404(11)
F3X 0.040(5) 0.071(6) 0.035(4) 0.005(4) -0.012(3) 0.019(4)
F4 0.0471(15) 0.0499(15) 0.0573(16) 0.0245(12) -0.0056(12) -0.0319(12)
F4X 0.0410(19) 0.059(2) 0.054(2) -0.0019(15) -0.0088(15) -0.0210(17)
F5 0.0517(16) 0.0406(14) 0.0579(17) -0.0084(12) 0.0051(12) 0.0287(12)
F5X 0.0243(13) 0.0437(16) 0.0387(15) 0.0119(11) 0.0054(10) -0.0001(12)
F6 0.0325(8) 0.0524(9) 0.0393(8) -0.0061(6) 0.0121(6) 0.0051(6)
O1 0.0566(10) 0.0213(6) 0.0502(10) 0.0026(6) -0.0201(8) -0.0031(6)
O2 0.0335(8) 0.0637(11) 0.0272(7) 0.0015(7) 0.0065(6) -0.0040(7)
O3 0.0296(7) 0.0637(11) 0.0294(7) -0.0003(7) 0.0068(6) 0.0015(7)
O4 0.0523(10) 0.0201(7) 0.0757(13) 0.0019(7) -0.0073(9) -0.0043(7)
C1 0.0218(7) 0.0186(7) 0.0221(7) -0.0010(6) 0.0009(6) -0.0011(6)
C2 0.0255(8) 0.0235(8) 0.0213(8) 0.0004(6) 0.0007(6) -0.0014(6)
C3 0.0342(10) 0.0252(8) 0.0239(8) 0.0036(7) -0.0032(7) -0.0063(7)
C4 0.0414(11) 0.0229(8) 0.0287(9) -0.0059(7) -0.0079(8) -0.0016(7)
C5 0.0329(10) 0.0324(10) 0.0308(10) -0.0136(8) 0.0014(8) -0.0001(8)
C6 0.0258(9) 0.0307(9) 0.0302(9) -0.0077(7) 0.0054(7) -0.0056(7)
C7 0.0194(7) 0.0254(8) 0.0310(9) 0.0016(6) -0.0004(6) -0.0086(7)
C8 0.0211(8) 0.0317(9) 0.0319(9) 0.0012(7) 0.0033(7) -0.0092(7)
C9 0.0207(8) 0.0492(12) 0.0351(10) 0.0013(8) 0.0040(7) -0.0161(9)
C10 0.0230(9) 0.0509(13) 0.0407(12) 0.0088(8) -0.0006(8) -0.0223(10)
C11 0.0303(10) 0.0433(12) 0.0471(13) 0.0124(9) -0.0091(9) -0.0221(10)
C12 0.0274(9) 0.0286(9) 0.0361(10) 0.0055(7) -0.0038(7) -0.0095(8)
C13 0.0295(9) 0.0178(7) 0.0318(9) 0.0030(6) 0.0011(7) 0.0011(6)
C14 0.0387(11) 0.0231(9) 0.0459(12) -0.0024(8) 0.0040(9) 0.0079(8)
C15 0.0642(17) 0.0296(11) 0.0528(15) 0.0000(11) 0.0095(12) 0.0161(10)
C16 0.0795(19) 0.0319(11) 0.0402(13) 0.0108(12) -0.0036(12) 0.0115(9)
C17 0.0589(15) 0.0332(11) 0.0398(12) 0.0103(10) -0.0130(11) 0.0032(9)
C18 0.0344(10) 0.0271(9) 0.0349(10) 0.0040(8) -0.0035(8) 0.0009(8)
C19 0.0322(9) 0.0215(8) 0.0321(9) -0.0032(7) -0.0012(7) -0.0066(7)
C20 0.0462(12) 0.0257(9) 0.0390(11) 0.0056(8) -0.0037(9) -0.0124(8)
C21 0.0818(19) 0.0291(11) 0.0442(13) 0.0111(12) -0.0065(13) -0.0176(10)
C22 0.092(2) 0.0282(11) 0.0399(13) 0.0007(12) -0.0165(13) -0.0140(9)
C23 0.0722(18) 0.0345(11) 0.0433(13) -0.0122(12) -0.0156(12) -0.0057(10)
C24 0.0356(10) 0.0298(9) 0.0392(11) -0.0044(8) -0.0063(9) -0.0071(8)
C25 0.0222(7) 0.0218(7) 0.0231(8) -0.0001(6) 0.0007(6) -0.0040(6)
C26 0.0249(8) 0.0321(9) 0.0237(8) 0.0010(7) 0.0035(7) 0.0013(7)
C27 0.0357(10) 0.0358(10) 0.0285(9) -0.0016(8) 0.0007(8) 0.0080(8)
C28 0.0415(11) 0.0262(9) 0.0303(10) 0.0068(8) -0.0012(8) 0.0007(7)
C29 0.0296(10) 0.0366(10) 0.0347(10) 0.0111(8) 0.0048(8) 0.0012(8)
C30 0.0236(8) 0.0309(9) 0.0375(10) 0.0029(7) 0.0063(7) 0.0059(8)
C31 0.0206(8) 0.0236(8) 0.0369(10) -0.0040(6) -0.0021(7) 0.0026(7)
C32 0.0220(8) 0.0291(9) 0.0365(10) -0.0033(7) 0.0024(7) 0.0046(7)
C33 0.0217(9) 0.0432(11) 0.0391(11) -0.0056(8) 0.0002(8) 0.0109(9)
C34 0.0312(10) 0.0446(12) 0.0523(14) -0.0138(9) -0.0065(10) 0.0207(11)
C35 0.0410(12) 0.0322(11) 0.0566(15) -0.0151(9) -0.0145(11) 0.0129(10)
C36 0.0329(10) 0.0257(9) 0.0446(12) -0.0064(7) -0.0091(9) 0.0038(8)
C37 0.0288(9) 0.0221(7) 0.0282(9) 0.0017(7) -0.0042(7) -0.0027(7)
C38 0.0220(8) 0.0321(9) 0.0295(9) 0.0013(7) 0.0015(7) -0.0059(7)
C39 0.0203(8) 0.0304(9) 0.0304(9) -0.0018(7) 0.0007(7) 0.0008(7)
C40 0.0281(9) 0.0221(8) 0.0425(11) 0.0007(7) -0.0012(8) -0.0031(8)

loop_
_atom_type_symbol
_atom_type_description
_atom_type_scat_dispersion_real
_atom_type_scat_dispersion_imag
_atom_type_scat_source
C C 0.0033 0.0016 'International Tables Vol C Tables 4.2.6.8 and 6.1.1.4'
H H 0.0000 0.0000 'International Tables Vol C Tables 4.2.6.8 and 6.1.1.4'
O O 0.0106 0.0060 'International Tables Vol C Tables 4.2.6.8 and 6.1.1.4'
F F 0.0171 0.0103 'International Tables Vol C Tables 4.2.6.8 and 6.1.1.4'
P P 0.1023 0.0942 'International Tables Vol C Tables 4.2.6.8 and 6.1.1.4'
Cr Cr 0.3209 0.6236 'International Tables Vol C Tables 4.2.6.8 and 6.1.1.4'

loop_
_geom_angle_atom_site_label_1
_geom_angle_atom_site_label_2
_geom_angle_atom_site_label_3
_geom_angle
C38 Cr1 C39 170.47(9)
C38 Cr1 C40 95.03(9)
C39 Cr1 C40 94.50(9)
C38 Cr1 C37 85.09(8)
C39 Cr1 C37 85.39(8)
C40 Cr1 C37 179.59(9)
C38 Cr1 P2 89.85(6)
C39 Cr1 P2 90.23(6)
C40 Cr1 P2 87.42(6)
C37 Cr1 P2 92.97(6)
C38 Cr1 P1 90.28(6)
C39 Cr1 P1 90.51(6)
C40 Cr1 P1 87.35(6)
C37 Cr1 P1 92.26(6)
P2 Cr1 P1 174.760(19)
C7 P1 C1 105.07(8)
C7 P1 C13 101.15(9)
C1 P1 C13 98.60(8)
C7 P1 Cr1 114.52(6)
C1 P1 Cr1 115.96(6)
C13 P1 Cr1 119.13(6)
C31 P2 C25 104.54(8)
C31 P2 C19 101.37(9)
C25 P2 C19 99.18(8)
C31 P2 Cr1 113.17(6)
C25 P2 Cr1 116.74(6)
C19 P2 Cr1 119.49(7)
C6 C1 C2 118.91(16)
C6 C1 P1 126.21(14)
C2 C1 P1 114.86(13)
C3 C2 C1 118.76(17)
C3 C2 H2A 120.6
C1 C2 H2A 120.6
F1 C3 C2 117.33(17)
F1 C3 C4 119.14(17)
C2 C3 C4 123.53(18)
C2 C3 H3A 118.2
C4 C3 H3A 118.2
C3 C4 C5 117.32(17)
C3 C4 H4A 121.3
C5 C4 H4A 121.3
C4 C5 C6 121.21(18)
C4 C5 F1X 126.6(9)
C6 C5 F1X 109.3(9)
C4 C5 H5A 119.4
C6 C5 H5A 119.4
C5 C6 C1 120.21(18)
C5 C6 H6A 119.9
C1 C6 H6A 119.9
C12 C7 C8 118.88(17)
C12 C7 P1 120.90(15)
C8 C7 P1 120.00(14)
C9 C8 C7 118.66(19)
C9 C8 H8A 120.7
C7 C8 H8A 120.7
F2 C9 C10 116.36(19)
F2 C9 C8 120.4(2)
C10 C9 C8 123.3(2)
C10 C9 H9A 118.4
C8 C9 H9A 118.4
C11 C10 C9 116.27(19)
C11 C10 H10A 121.9
C9 C10 H10A 121.9
C10 C11 C12 124.5(2)
C10 C11 F2X 112.3(3)
C12 C11 F2X 123.1(3)
C10 C11 H11A 117.8
C12 C11 H11A 117.8
C11 C12 C7 118.4(2)
C11 C12 H12A 120.8
C7 C12 H12A 120.8
C14 C13 C18 118.79(19)
C14 C13 P1 121.97(16)
C18 C13 P1 119.22(15)
C15 C14 C13 118.4(2)
C15 C14 H14A 120.8
C13 C14 H14A 120.8
F3 C15 C16 118.0(2)
F3 C15 C14 118.5(3)
C16 C15 C14 123.5(2)
C16 C15 H15A 118.2
C14 C15 H15A 118.2
C15 C16 C17 117.6(2)
C15 C16 H16A 121.2
C17 C16 H16A 121.2
F3X C17 C16 104.6(4)
F3X C17 C18 133.7(5)
C16 C17 C18 121.3(2)
C16 C17 H17A 119.3
C18 C17 H17A 119.3
C17 C18 C13 120.3(2)
C17 C18 H18A 119.8
C13 C18 H18A 119.8
C20 C19 C24 119.08(18)
C20 C19 P2 122.15(15)
C24 C19 P2 118.76(15)
C19 C20 C21 119.1(2)
C19 C20 H20A 120.4
C21 C20 H20A 120.4
F4 C21 C22 114.0(2)
F4 C21 C20 123.3(3)
C22 C21 C20 122.5(2)
C22 C21 H21A 118.8
C20 C21 H21A 118.8
C23 C22 C21 115.1(2)
C23 C22 H22A 122.4
C21 C22 H22A 122.4
C22 C23 C24 127.3(2)
C22 C23 F4X 109.5(2)
C24 C23 F4X 123.1(3)
C22 C23 H23A 116.4
C24 C23 H23A 116.4
C23 C24 C19 116.9(2)
C23 C24 H24A 121.6
C19 C24 H24A 121.6
C26 C25 C30 118.77(17)
C26 C25 P2 116.23(13)
C30 C25 P2 124.99(14)
C27 C26 C25 119.77(18)
C27 C26 H26A 120.1
C25 C26 H26A 120.1
F5 C27 C26 115.3(2)
F5 C27 C28 121.9(2)
C26 C27 C28 122.39(19)
C26 C27 H27A 118.8
C28 C27 H27A 118.8
C29 C28 C27 117.25(18)
C29 C28 H28A 121.4
C27 C28 H28A 121.4
F5X C29 C28 119.4(2)
F5X C29 C30 117.7(2)
C28 C29 C30 122.41(19)
C28 C29 H29A 118.8
C30 C29 H29A 118.8
C29 C30 C25 119.36(18)
C29 C30 H30A 120.3
C25 C30 H30A 120.3
C36 C31 C32 119.11(18)
C36 C31 P2 120.82(16)
C32 C31 P2 119.76(14)
C33 C32 C31 118.43(19)
C33 C32 H32A 120.8
C31 C32 H32A 120.8
F6 C33 C34 118.09(19)
F6 C33 C32 118.4(2)
C34 C33 C32 123.5(2)
C34 C33 H33A 118.3
C32 C33 H33A 118.3
C33 C34 C35 117.8(2)
C33 C34 H34A 121.1
C35 C34 H34A 121.1
C34 C35 C36 121.0(2)
C34 C35 F6X 106.2(12)
C36 C35 F6X 132.4(12)
C34 C35 H35A 119.5
C36 C35 H35A 119.5
C35 C36 C31 120.1(2)
C35 C36 H36A 119.9
C31 C36 H36A 119.9
O1 C37 Cr1 179.42(18)
O2 C38 Cr1 174.59(18)
O3 C39 Cr1 176.02(18)
O4 C40 Cr1 179.6(2)

loop_
_geom_bond_atom_site_label_1
_geom_bond_atom_site_label_2
_geom_bond_distance
_geom_bond_publ_flag
Cr1 C37 1.8890(18) y
Cr1 C38 1.882(2) y
Cr1 C39 1.888(2) y
Cr1 C40 1.8885(19) y
Cr1 P1 2.3333(5) y
Cr1 P2 2.3320(5) y
P1 C7 1.8330(18) ?
P1 C1 1.8382(17) ?
P1 C13 1.8396(19) ?
P2 C31 1.8315(19) ?
P2 C25 1.8370(18) ?
P2 C19 1.8498(19) ?
F1 C3 1.362(2) ?
F1X C5 1.3991(10) ?
F2 C9 1.293(3) ?
F2X C11 1.3909(10) ?
F3 C15 1.320(3) ?
F3X C17 1.233(8) ?
F4 C21 1.250(3) ?
F4X C23 1.3881(10) ?
F5 C27 1.320(3) ?
F5X C29 1.354(3) ?
F6 C33 1.349(3) ?
F6X C35 1.3987(10) ?
O1 C37 1.144(2) ?
O2 C38 1.152(2) ?
O3 C39 1.145(2) ?
O4 C40 1.153(2) ?
C1 C6 1.394(2) ?
C1 C2 1.397(2) ?
C2 C3 1.375(2) ?
C2 H2A 0.9500 ?
C3 C4 1.376(3) ?
C3 H3A 0.9500 ?
C4 C5 1.379(3) ?
C4 H4A 0.9500 ?
C5 C6 1.393(3) ?
C5 H5A 0.9500 ?
C6 H6A 0.9500 ?
C7 C12 1.398(3) ?
C7 C8 1.400(3) ?
C8 C9 1.385(3) ?
C8 H8A 0.9500 ?
C9 C10 1.373(3) ?
C9 H9A 0.9500 ?
C10 C11 1.351(3) ?
C10 H10A 0.9500 ?
C11 C12 1.378(3) ?
C11 H11A 0.9500 ?
C12 H12A 0.9500 ?
C13 C14 1.390(3) ?
C13 C18 1.402(3) ?
C14 C15 1.383(3) ?
C14 H14A 0.9500 ?
C15 C16 1.369(4) ?
C15 H15A 0.9500 ?
C16 C17 1.371(4) ?
C16 H16A 0.9500 ?
C17 C18 1.381(3) ?
C17 H17A 0.9500 ?
C18 H18A 0.9500 ?
C19 C20 1.390(3) ?
C19 C24 1.399(3) ?
C20 C21 1.391(3) ?
C20 H20A 0.9500 ?
C21 C22 1.372(4) ?
C21 H21A 0.9500 ?
C22 C23 1.337(4) ?
C22 H22A 0.9500 ?
C23 C24 1.356(3) ?
C23 H23A 0.9500 ?
C24 H24A 0.9500 ?
C25 C26 1.393(3) ?
C25 C30 1.395(3) ?
C26 C27 1.378(3) ?
C26 H26A 0.9500 ?
C27 C28 1.380(3) ?
C27 H27A 0.9500 ?
C28 C29 1.372(3) ?
C28 H28A 0.9500 ?
C29 C30 1.389(3) ?
C29 H29A 0.9500 ?
C30 H30A 0.9500 ?
C31 C36 1.396(3) ?
C31 C32 1.396(3) ?
C32 C33 1.380(3) ?
C32 H32A 0.9500 ?
C33 C34 1.370(3) ?
C33 H33A 0.9500 ?
C34 C35 1.376(4) ?
C34 H34A 0.9500 ?
C35 C36 1.391(3) ?
C35 H35A 0.9500 ?
C36 H36A 0.9500 ?

loop_
_geom_hbond_atom_site_label_D
_geom_hbond_atom_site_label_H
_geom_hbond_atom_site_label_A
_geom_hbond_site_symmetry_A
_geom_hbond_distance_DH
_geom_hbond_distance_HA
_geom_hbond_distance_DA
_geom_hbond_angle_DHA
_geom_hbond_publ_flag
C2 H2A O2 4_566 0.95 2.52 3.105(2) 120 yes
C4 H4A F1 3_666 0.95 2.41 3.292(2) 153 yes
C10 H10A F4 3_655 0.95 2.53 3.271(3) 135 yes
C28 H28A F5 3_565 0.95 2.33 3.069(3) 135 yes
C34 H34A F3 3_556 0.95 2.32 3.191(3) 153 yes

loop_
_geom_torsion_atom_site_label_1
_geom_torsion_atom_site_label_2
_geom_torsion_atom_site_label_3
_geom_torsion_atom_site_label_4
_geom_torsion
C38 Cr1 P1 C7 -33.20(9)
C39 Cr1 P1 C7 156.30(9)
C40 Cr1 P1 C7 61.82(10)
C37 Cr1 P1 C7 -118.30(9)
C38 Cr1 P1 C1 89.47(9)
C39 Cr1 P1 C1 -81.03(9)
C40 Cr1 P1 C1 -175.51(9)
C37 Cr1 P1 C1 4.38(9)
C38 Cr1 P1 C13 -153.04(9)
C39 Cr1 P1 C13 36.46(9)
C40 Cr1 P1 C13 -58.02(9)
C37 Cr1 P1 C13 121.86(9)
C38 Cr1 P2 C31 157.99(9)
C39 Cr1 P2 C31 -31.54(9)
C40 Cr1 P2 C31 62.95(10)
C37 Cr1 P2 C31 -116.93(9)
C38 Cr1 P2 C25 -80.59(9)
C39 Cr1 P2 C25 89.88(9)
C40 Cr1 P2 C25 -175.63(9)
C37 Cr1 P2 C25 4.49(9)
C38 Cr1 P2 C19 38.77(9)
C39 Cr1 P2 C19 -150.76(9)
C40 Cr1 P2 C19 -56.27(10)
C37 Cr1 P2 C19 123.84(9)
C7 P1 C1 C6 2.00(19)
C13 P1 C1 C6 106.08(17)
Cr1 P1 C1 C6 -125.52(16)
C7 P1 C1 C2 -176.57(13)
C13 P1 C1 C2 -72.49(14)
Cr1 P1 C1 C2 55.91(14)
C6 C1 C2 C3 -0.2(3)
P1 C1 C2 C3 178.51(14)
C1 C2 C3 F1 -177.86(16)
C1 C2 C3 C4 2.2(3)
F1 C3 C4 C5 177.74(18)
C2 C3 C4 C5 -2.3(3)
C3 C4 C5 C6 0.4(3)
C3 C4 C5 F1X -158.2(11)
C4 C5 C6 C1 1.4(3)
F1X C5 C6 C1 163.4(9)
C2 C1 C6 C5 -1.6(3)
P1 C1 C6 C5 179.92(15)
C1 P1 C7 C12 128.51(15)
C13 P1 C7 C12 26.33(17)
Cr1 P1 C7 C12 -103.10(15)
C1 P1 C7 C8 -56.90(16)
C13 P1 C7 C8 -159.07(15)
Cr1 P1 C7 C8 71.50(15)
C12 C7 C8 C9 -1.5(3)
P1 C7 C8 C9 -176.25(14)
C7 C8 C9 F2 -176.82(19)
C7 C8 C9 C10 1.6(3)
F2 C9 C10 C11 177.87(19)
C8 C9 C10 C11 -0.6(3)
C9 C10 C11 C12 -0.4(3)
C9 C10 C11 F2X -176.2(3)
C10 C11 C12 C7 0.4(3)
F2X C11 C12 C7 175.7(3)
C8 C7 C12 C11 0.6(3)
P1 C7 C12 C11 175.25(15)
C7 P1 C13 C14 -116.34(17)
C1 P1 C13 C14 136.33(17)
Cr1 P1 C13 C14 10.10(19)
C7 P1 C13 C18 65.34(16)
C1 P1 C13 C18 -41.99(16)
Cr1 P1 C13 C18 -168.22(13)
C18 C13 C14 C15 1.3(3)
P1 C13 C14 C15 -177.03(17)
C13 C14 C15 F3 -179.9(2)
C13 C14 C15 C16 -0.8(4)
F3 C15 C16 C17 178.7(2)
C14 C15 C16 C17 -0.3(4)
C15 C16 C17 F3X 175.5(5)
C15 C16 C17 C18 1.0(4)
F3X C17 C18 C13 -173.1(7)
C16 C17 C18 C13 -0.5(3)
C14 C13 C18 C17 -0.7(3)
P1 C13 C18 C17 177.71(17)
C31 P2 C19 C20 -114.30(18)
C25 P2 C19 C20 138.73(18)
Cr1 P2 C19 C20 10.8(2)
C31 P2 C19 C24 66.35(18)
C25 P2 C19 C24 -40.62(18)
Cr1 P2 C19 C24 -168.57(14)
C24 C19 C20 C21 0.3(3)
P2 C19 C20 C21 -179.09(19)
C19 C20 C21 F4 -173.8(3)
C19 C20 C21 C22 0.3(4)
F4 C21 C22 C23 173.7(3)
C20 C21 C22 C23 -0.9(4)
C21 C22 C23 C24 1.0(4)
C21 C22 C23 F4X 177.3(3)
C22 C23 C24 C19 -0.5(4)
F4X C23 C24 C19 -176.3(3)
C20 C19 C24 C23 -0.2(3)
P2 C19 C24 C23 179.17(17)
C31 P2 C25 C26 177.34(14)
C19 P2 C25 C26 -78.29(15)
Cr1 P2 C25 C26 51.49(15)
C31 P2 C25 C30 -4.31(19)
C19 P2 C25 C30 100.06(17)
Cr1 P2 C25 C30 -130.16(15)
C30 C25 C26 C27 1.4(3)
P2 C25 C26 C27 179.82(15)
C25 C26 C27 F5 -172.4(2)
C25 C26 C27 C28 0.8(3)
F5 C27 C28 C29 170.7(2)
C26 C27 C28 C29 -2.1(3)
C27 C28 C29 F5X -170.5(2)
C27 C28 C29 C30 1.1(3)
F5X C29 C30 C25 172.8(2)
C28 C29 C30 C25 1.0(3)
C26 C25 C30 C29 -2.2(3)
P2 C25 C30 C29 179.47(16)
C25 P2 C31 C36 132.33(16)
C19 P2 C31 C36 29.60(18)
Cr1 P2 C31 C36 -99.61(16)
C25 P2 C31 C32 -54.22(17)
C19 P2 C31 C32 -156.94(16)
Cr1 P2 C31 C32 73.85(16)
C36 C31 C32 C33 -1.5(3)
P2 C31 C32 C33 -175.10(15)
C31 C32 C33 F6 -178.06(17)
C31 C32 C33 C34 1.7(3)
F6 C33 C34 C35 179.32(19)
C32 C33 C34 C35 -0.5(3)
C33 C34 C35 C36 -1.0(3)
C33 C34 C35 F6X -175.0(12)
C34 C35 C36 C31 1.1(3)
F6X C35 C36 C31 173.3(16)
C32 C31 C36 C35 0.2(3)
P2 C31 C36 C35 173.69(16)
